data_7058417
loop_
_publ_author_name
'Karmakar, Mainak'
'Roy, Sourav'
'Chattopadhyay, Shouvik'

_publ_section_title
;
 A series of trinuclear zinc(ii) complexes with reduced Schiff base
 ligands: turn-off fluorescent chemosensors with high selectivity for
 nitroaromatics
;
_journal_issue 25
_journal_name_full 'New Journal of Chemistry'
_journal_page_first 10093
_journal_paper_doi 10.1039/C9NJ02060H
_journal_volume 43
_journal_year 2019
_chemical_formula_sum 'C45 H61 N8 O7 Zn3'
_chemical_formula_weight 1022.12
_space_group_crystal_system triclinic
_space_group_IT_number 2
_space_group_name_Hall '-P 1'
_space_group_name_H-M_alt 'P -1'
_symmetry_space_group_name_Hall '-P 1'
_symmetry_space_group_name_H-M 'P -1'
_atom_sites_solution_hydrogens mixed
_audit_creation_method SHELXL-2018/1
_audit_update_record
;
2019-05-16 deposited with the CCDC.    2019-05-27 downloaded from the CCDC.
;
_cell_angle_alpha 110.594(3)
_cell_angle_beta 91.305(3)
_cell_angle_gamma 115.224(3)
_cell_formula_units_Z 2
_cell_length_a 11.9361(10)
_cell_length_b 13.7707(12)
_cell_length_c 18.3168(17)
_cell_measurement_reflns_used 900
_cell_measurement_temperature 273(2)
_cell_measurement_theta_max 25.554
_cell_measurement_theta_min 1.799
_cell_volume 2496.0(4)
_computing_structure_refinement 'SHELXL-2018/1 (Sheldrick, 2018)'
_diffrn_ambient_temperature 273(2)
_diffrn_measured_fraction_theta_full 0.999
_diffrn_measured_fraction_theta_max 0.995
_diffrn_measurement_device_type 'Bruker D8 QUEST area detector'
_diffrn_radiation_type MoK\a
_diffrn_radiation_wavelength 0.71073
_diffrn_reflns_av_R_equivalents 0.0482
_diffrn_reflns_av_unetI/netI 0.0289
_diffrn_reflns_Laue_measured_fraction_full 0.999
_diffrn_reflns_Laue_measured_fraction_max 0.995
_diffrn_reflns_limit_h_max 15
_diffrn_reflns_limit_h_min -15
_diffrn_reflns_limit_k_max 17
_diffrn_reflns_limit_k_min -17
_diffrn_reflns_limit_l_max 23
_diffrn_reflns_limit_l_min -23
_diffrn_reflns_number 84407
_diffrn_reflns_point_group_measured_fraction_full 0.999
_diffrn_reflns_point_group_measured_fraction_max 0.995
_diffrn_reflns_theta_full 25.242
_diffrn_reflns_theta_max 27.194
_diffrn_reflns_theta_min 1.925
_exptl_absorpt_coefficient_mu 1.487
_exptl_absorpt_correction_type multi-scan
_exptl_absorpt_process_details SADABS
_exptl_crystal_colour WHITE
_exptl_crystal_density_diffrn 1.360
_exptl_crystal_description Block
_exptl_crystal_F_000 1066
_exptl_crystal_size_max 0.4
_exptl_crystal_size_mid 0.3
_exptl_crystal_size_min 0.3
_exptl_transmission_factor_max 0.640
_exptl_transmission_factor_min 0.591
_refine_diff_density_max 0.388
_refine_diff_density_min -0.393
_refine_diff_density_rms 0.049
_refine_ls_extinction_method none
_refine_ls_goodness_of_fit_ref 0.765
_refine_ls_hydrogen_treatment mixed
_refine_ls_matrix_type full
_refine_ls_number_parameters 584
_refine_ls_number_reflns 11061
_refine_ls_number_restraints 0
_refine_ls_restrained_S_all 0.765
_refine_ls_R_factor_all 0.0449
_refine_ls_R_factor_gt 0.0327
_refine_ls_shift/su_max 0.027
_refine_ls_shift/su_mean 0.003
_refine_ls_structure_factor_coef Fsqd
_refine_ls_weighting_details 'w=1/[\s^2^(Fo^2^)+(0.0868P)^2^+1.1780P] where P=(Fo^2^+2Fc^2^)/3'
_refine_ls_weighting_scheme calc
_refine_ls_wR_factor_gt 0.0945
_refine_ls_wR_factor_ref 0.1048
_reflns_Friedel_coverage 0.000
_reflns_number_gt 8739
_reflns_number_total 11061
_reflns_threshold_expression 'I > 2\s(I)'
_cod_data_source_file c9nj02060h2.cif
_cod_data_source_block 4
_cod_depositor_comments 'Adding full bibliography for 7058414--7058418.cif.'
_cod_database_code 7058417
_shelx_shelxl_version_number 2018/1
_shelx_space_group_comment
;
The symmetry employed for this shelxl refinement is uniquely defined
by the following loop, which should always be used as a source of
symmetry information in preference to the above space-group names.
They are only intended as comments.
;

loop_
_space_group_symop_operation_xyz
'x, y, z'
'-x, -y, -z'

loop_
_atom_site_label
_atom_site_type_symbol
_atom_site_fract_x
_atom_site_fract_y
_atom_site_fract_z
_atom_site_U_iso_or_equiv
_atom_site_adp_type
_atom_site_occupancy
_atom_site_site_symmetry_order
_atom_site_calc_flag
_atom_site_refinement_flags_posn
_atom_site_refinement_flags_adp
Zn1 Zn 0.46860(2) 0.44413(2) 0.84476(2) 0.03898(8) Uani 1 1 d . .
Zn2 Zn 0.37397(2) 0.49799(2) 0.70955(2) 0.03830(8) Uani 1 1 d . .
Zn3 Zn 0.12854(2) 0.48880(2) 0.63274(2) 0.03842(8) Uani 1 1 d . .
O1 O 0.49280(15) 0.44252(14) 0.73583(9) 0.0421(3) Uani 1 1 d . .
O3 O 0.43069(17) 0.41436(17) 0.59047(10) 0.0542(4) Uani 1 1 d . .
O6 O 0.18828(14) 0.38898(13) 0.66775(10) 0.0440(4) Uani 1 1 d . .
O8 O 0.21376(19) 0.19331(16) 0.60735(13) 0.0654(5) Uani 1 1 d . .
O5 O 0.32086(14) 0.58238(13) 0.65880(10) 0.0423(3) Uani 1 1 d . .
O7 O 0.54981(15) 0.67809(15) 0.73714(12) 0.0556(4) Uani 1 1 d . .
O2 O 0.37392(16) 0.53090(14) 0.82714(9) 0.0437(4) Uani 1 1 d . .
N4 N -0.00582(18) 0.47146(17) 0.70754(12) 0.0440(4) Uani 1 1 d . .
N3 N 0.11884(18) 0.63295(16) 0.62107(11) 0.0391(4) Uani 1 1 d . .
N10 N 0.0137(5) 0.1949(3) 0.4491(2) 0.1292(16) Uani 1 1 d . .
O4 O 0.3919(2) 0.74422(18) 0.86583(13) 0.0702(6) Uani 1 1 d . .
N2 N 0.32143(18) 0.34265(17) 0.88539(12) 0.0421(4) Uani 1 1 d . .
N1 N 0.5487(2) 0.32550(18) 0.82761(13) 0.0468(5) Uani 1 1 d . .
N5 N 0.6123(2) 0.5725(2) 0.93519(12) 0.0567(5) Uani 1 1 d . .
N7 N 0.8178(3) 0.6935(5) 0.9373(2) 0.163(2) Uani 1 1 d . .
C7 C 0.5313(2) 0.3771(2) 0.67989(14) 0.0413(5) Uani 1 1 d . .
C6 C 0.6049(2) 0.3295(2) 0.69808(15) 0.0476(5) Uani 1 1 d . .
C5 C 0.6379(3) 0.2593(3) 0.63599(19) 0.0626(7) Uani 1 1 d . .
H5 H 0.685028 0.225392 0.647317 0.075 Uiso 1 1 calc R U
C4 C 0.6015(3) 0.2400(3) 0.55872(19) 0.0735(9) Uani 1 1 d . .
H4 H 0.623241 0.192203 0.518060 0.088 Uiso 1 1 calc R U
C3 C 0.5333(3) 0.2904(3) 0.54039(17) 0.0671(8) Uani 1 1 d . .
H3 H 0.511635 0.278888 0.487847 0.081 Uiso 1 1 calc R U
C2 C 0.4971(2) 0.3582(2) 0.60039(15) 0.0486(5) Uani 1 1 d . .
C1 C 0.3600(3) 0.3744(3) 0.51261(17) 0.0757(9) Uani 1 1 d . .
H1A H 0.318278 0.420928 0.513901 0.114 Uiso 1 1 calc R U
H1B H 0.416323 0.381607 0.475987 0.114 Uiso 1 1 calc R U
H1C H 0.298108 0.293859 0.495673 0.114 Uiso 1 1 calc R U
C35 C 0.0031(2) 0.4056(2) 0.75531(16) 0.0519(6) Uani 1 1 d . .
H35A H 0.080696 0.454989 0.795388 0.062 Uiso 1 1 calc R U
H35B H -0.066782 0.391489 0.783023 0.062 Uiso 1 1 calc R U
C36 C 0.0011(2) 0.2914(2) 0.70943(16) 0.0504(6) Uani 1 1 d . .
C41 C 0.1013(2) 0.28986(19) 0.67152(14) 0.0437(5) Uani 1 1 d . .
C40 C 0.1091(2) 0.1851(2) 0.63876(16) 0.0516(6) Uani 1 1 d . .
C39 C 0.0157(3) 0.0829(2) 0.6405(2) 0.0686(8) Uani 1 1 d . .
H39 H 0.020470 0.013216 0.617747 0.082 Uiso 1 1 calc R U
C38 C -0.0850(3) 0.0850(3) 0.6761(3) 0.0834(11) Uani 1 1 d . .
H38 H -0.148427 0.015987 0.676308 0.100 Uiso 1 1 calc R U
C37 C -0.0919(3) 0.1875(3) 0.7111(2) 0.0684(8) Uani 1 1 d . .
H37 H -0.158742 0.188026 0.736112 0.082 Uiso 1 1 calc R U
C42 C 0.2219(4) 0.0881(3) 0.5687(2) 0.0878(11) Uani 1 1 d . .
H42A H 0.299179 0.105155 0.549263 0.132 Uiso 1 1 calc R U
H42B H 0.220794 0.052991 0.605784 0.132 Uiso 1 1 calc R U
H42C H 0.151242 0.034915 0.524839 0.132 Uiso 1 1 calc R U
C34 C 0.0000(2) 0.5826(2) 0.76272(15) 0.0495(6) Uani 1 1 d . .
H34A H 0.080461 0.627434 0.800206 0.059 Uiso 1 1 calc R U
H34B H -0.066036 0.564273 0.792955 0.059 Uiso 1 1 calc R U
C31 C -0.0142(2) 0.6605(2) 0.72439(15) 0.0466(5) Uani 1 1 d . .
C30 C 0.1017(2) 0.7160(2) 0.69068(14) 0.0447(5) Uani 1 1 d . .
H30A H 0.094610 0.774571 0.675907 0.054 Uiso 1 1 calc R U
H30B H 0.176698 0.755963 0.732369 0.054 Uiso 1 1 calc R U
C29 C 0.2256(2) 0.6944(2) 0.58773(14) 0.0435(5) Uani 1 1 d . .
H29A H 0.210929 0.751431 0.575273 0.052 Uiso 1 1 calc R U
H29B H 0.226607 0.637867 0.538201 0.052 Uiso 1 1 calc R U
C27 C 0.3530(2) 0.75593(19) 0.64160(13) 0.0397(5) Uani 1 1 d . .
C28 C 0.3946(2) 0.69393(19) 0.67097(13) 0.0378(4) Uani 1 1 d . .
C23 C 0.5188(2) 0.7498(2) 0.71395(15) 0.0457(5) Uani 1 1 d . .
C24 C 0.5995(2) 0.8649(2) 0.72836(19) 0.0599(7) Uani 1 1 d . .
H24 H 0.682030 0.900690 0.756608 0.072 Uiso 1 1 calc R U
C25 C 0.5567(3) 0.9266(2) 0.70052(19) 0.0607(7) Uani 1 1 d . .
H25 H 0.610339 1.004507 0.710537 0.073 Uiso 1 1 calc R U
C26 C 0.4353(2) 0.8733(2) 0.65806(16) 0.0493(6) Uani 1 1 d . .
H26 H 0.407203 0.915852 0.639958 0.059 Uiso 1 1 calc R U
C22 C 0.6570(3) 0.7298(3) 0.7981(3) 0.0929(13) Uani 1 1 d . .
H22A H 0.666984 0.669640 0.807925 0.139 Uiso 1 1 calc R U
H22B H 0.730847 0.774543 0.781899 0.139 Uiso 1 1 calc R U
H22C H 0.646138 0.780422 0.845841 0.139 Uiso 1 1 calc R U
C32 C -0.0183(3) 0.7628(3) 0.7921(2) 0.0670(8) Uani 1 1 d . .
H32A H 0.058573 0.804786 0.831557 0.100 Uiso 1 1 calc R U
H32B H -0.026925 0.814626 0.771110 0.100 Uiso 1 1 calc R U
H32C H -0.089050 0.733014 0.816023 0.100 Uiso 1 1 calc R U
C33 C -0.1363(2) 0.5933(3) 0.6613(2) 0.0638(7) Uani 1 1 d . .
H33A H -0.133267 0.529435 0.619141 0.096 Uiso 1 1 calc R U
H33B H -0.207181 0.563263 0.685092 0.096 Uiso 1 1 calc R U
H33C H -0.145056 0.644876 0.640179 0.096 Uiso 1 1 calc R U
N8 N 0.0431(2) 0.38253(19) 0.52005(13) 0.0602(6) Uani 1 1 d . .
N9 N 0.0286(3) 0.2870(2) 0.48647(15) 0.0689(7) Uani 1 1 d . .
C20 C 0.3165(2) 0.5691(2) 0.88438(13) 0.0450(5) Uani 1 1 d . .
C19 C 0.3268(3) 0.6824(2) 0.90807(15) 0.0538(6) Uani 1 1 d . .
C21 C 0.4075(5) 0.8590(3) 0.8871(3) 0.0969(12) Uani 1 1 d . .
H21A H 0.454698 0.892257 0.852810 0.145 Uiso 1 1 calc R U
H21B H 0.326000 0.856466 0.881689 0.145 Uiso 1 1 calc R U
H21C H 0.452370 0.906195 0.941389 0.145 Uiso 1 1 calc R U
C18 C 0.2703(3) 0.7220(3) 0.9692(2) 0.0761(9) Uani 1 1 d . .
H18 H 0.276979 0.796566 0.984808 0.091 Uiso 1 1 calc R U
C17 C 0.2041(4) 0.6504(4) 1.0069(2) 0.0882(11) Uani 1 1 d . .
H17 H 0.167831 0.677925 1.048563 0.106 Uiso 1 1 calc R U
C16 C 0.1915(3) 0.5404(3) 0.98385(19) 0.0720(9) Uani 1 1 d . .
H16 H 0.146204 0.493280 1.009661 0.086 Uiso 1 1 calc R U
C15 C 0.2460(2) 0.4973(2) 0.92143(15) 0.0517(6) Uani 1 1 d . .
C14 C 0.2133(2) 0.3701(2) 0.88623(16) 0.0526(6) Uani 1 1 d . .
H14A H 0.156449 0.331807 0.915640 0.063 Uiso 1 1 calc R U
H14B H 0.167372 0.336041 0.831825 0.063 Uiso 1 1 calc R U
C13 C 0.2695(3) 0.2148(2) 0.84328(17) 0.0564(6) Uani 1 1 d . .
H13A H 0.233969 0.193154 0.788413 0.068 Uiso 1 1 calc R U
H13B H 0.200356 0.177869 0.866900 0.068 Uiso 1 1 calc R U
C10 C 0.3606(3) 0.1631(2) 0.84276(16) 0.0548(6) Uani 1 1 d . .
C11 C 0.2798(4) 0.0294(3) 0.7992(2) 0.0826(10) Uani 1 1 d . .
H11A H 0.242689 0.010707 0.745925 0.124 Uiso 1 1 calc R U
H11B H 0.332372 -0.007847 0.797421 0.124 Uiso 1 1 calc R U
H11C H 0.214062 0.002125 0.827167 0.124 Uiso 1 1 calc R U
C9 C 0.4612(3) 0.1997(2) 0.79456(17) 0.0582(7) Uani 1 1 d . .
H9A H 0.509630 0.157353 0.791116 0.070 Uiso 1 1 calc R U
H9B H 0.419534 0.176865 0.740857 0.070 Uiso 1 1 calc R U
C8 C 0.6505(2) 0.3548(2) 0.78278(17) 0.0539(6) Uani 1 1 d . .
H8A H 0.695844 0.310940 0.783286 0.065 Uiso 1 1 calc R U
H8B H 0.709727 0.437417 0.809764 0.065 Uiso 1 1 calc R U
C12 C 0.4188(3) 0.1920(3) 0.92681(19) 0.0734(9) Uani 1 1 d . .
H12A H 0.352960 0.167787 0.955402 0.110 Uiso 1 1 calc R U
H12B H 0.468035 0.151544 0.924905 0.110 Uiso 1 1 calc R U
H12C H 0.472437 0.274847 0.953375 0.110 Uiso 1 1 calc R U
N6 N 0.7159(3) 0.6333(3) 0.93441(14) 0.0769(8) Uani 1 1 d . .
H2N H 0.355(3) 0.364(2) 0.9348(17) 0.053(7) Uiso 1 1 d . .
H3N H 0.057(2) 0.604(2) 0.5856(15) 0.039(6) Uiso 1 1 d . .
H4N H -0.083(2) 0.424(2) 0.6740(15) 0.046(7) Uiso 1 1 d . .
H1N H 0.587(3) 0.347(2) 0.8772(18) 0.056(8) Uiso 1 1 d . .

loop_
_atom_site_aniso_label
_atom_site_aniso_U_11
_atom_site_aniso_U_22
_atom_site_aniso_U_33
_atom_site_aniso_U_23
_atom_site_aniso_U_13
_atom_site_aniso_U_12
Zn1 0.04058(14) 0.04225(15) 0.03567(13) 0.01648(11) 0.00623(10) 0.01990(11)
Zn2 0.03494(13) 0.04294(15) 0.04078(14) 0.02080(11) 0.00670(10) 0.01810(11)
Zn3 0.03509(13) 0.03636(14) 0.04036(14) 0.01621(11) 0.00169(10) 0.01318(11)
O1 0.0468(9) 0.0511(9) 0.0374(8) 0.0172(7) 0.0113(6) 0.0306(8)
O3 0.0613(11) 0.0716(12) 0.0425(9) 0.0250(8) 0.0151(8) 0.0398(10)
O6 0.0344(8) 0.0375(8) 0.0583(10) 0.0248(7) 0.0020(7) 0.0112(6)
O8 0.0623(12) 0.0448(10) 0.0873(14) 0.0259(10) 0.0156(10) 0.0237(9)
O5 0.0361(8) 0.0366(8) 0.0530(9) 0.0239(7) 0.0026(7) 0.0114(6)
O7 0.0378(9) 0.0522(10) 0.0747(12) 0.0327(9) -0.0018(8) 0.0140(8)
O2 0.0538(9) 0.0517(9) 0.0359(8) 0.0176(7) 0.0117(7) 0.0331(8)
N4 0.0374(10) 0.0431(10) 0.0505(11) 0.0224(9) 0.0042(8) 0.0150(9)
N3 0.0361(10) 0.0399(10) 0.0399(10) 0.0169(8) 0.0025(8) 0.0157(8)
N10 0.198(4) 0.0526(17) 0.108(3) 0.0022(17) -0.032(3) 0.061(2)
O4 0.0975(16) 0.0573(12) 0.0724(13) 0.0274(10) 0.0299(12) 0.0486(12)
N2 0.0449(10) 0.0439(10) 0.0359(10) 0.0161(8) 0.0053(8) 0.0192(9)
N1 0.0490(11) 0.0504(12) 0.0491(11) 0.0251(10) 0.0097(9) 0.0259(10)
N5 0.0514(13) 0.0599(13) 0.0418(11) 0.0160(10) 0.0010(9) 0.0149(11)
N7 0.070(2) 0.228(5) 0.103(3) 0.097(3) -0.0033(19) -0.030(3)
C7 0.0383(11) 0.0434(12) 0.0441(12) 0.0180(10) 0.0165(9) 0.0198(10)
C6 0.0452(12) 0.0490(13) 0.0578(14) 0.0263(11) 0.0192(11) 0.0255(11)
C5 0.0687(18) 0.0703(18) 0.0745(19) 0.0359(15) 0.0368(15) 0.0478(16)
C4 0.100(2) 0.082(2) 0.0658(19) 0.0328(16) 0.0485(18) 0.062(2)
C3 0.090(2) 0.080(2) 0.0495(15) 0.0291(14) 0.0336(15) 0.0515(18)
C2 0.0509(13) 0.0568(14) 0.0462(13) 0.0239(11) 0.0203(10) 0.0289(12)
C1 0.089(2) 0.102(3) 0.0441(15) 0.0278(16) 0.0081(14) 0.053(2)
C35 0.0462(13) 0.0607(15) 0.0609(15) 0.0381(13) 0.0148(11) 0.0239(12)
C36 0.0415(12) 0.0499(14) 0.0627(15) 0.0333(12) 0.0030(11) 0.0154(11)
C41 0.0363(11) 0.0381(11) 0.0513(13) 0.0227(10) -0.0040(9) 0.0094(9)
C40 0.0480(13) 0.0429(13) 0.0590(15) 0.0237(11) -0.0018(11) 0.0149(11)
C39 0.0617(17) 0.0381(14) 0.096(2) 0.0303(15) 0.0000(16) 0.0128(12)
C38 0.0566(18) 0.0564(18) 0.136(3) 0.060(2) 0.0122(19) 0.0085(14)
C37 0.0473(15) 0.0616(17) 0.109(2) 0.0560(18) 0.0181(15) 0.0182(13)
C42 0.092(3) 0.0558(18) 0.103(3) 0.0171(18) 0.021(2) 0.0359(18)
C34 0.0493(13) 0.0493(14) 0.0507(13) 0.0224(11) 0.0144(11) 0.0214(11)
C31 0.0398(12) 0.0453(13) 0.0567(14) 0.0220(11) 0.0141(10) 0.0201(10)
C30 0.0389(11) 0.0416(12) 0.0491(13) 0.0157(10) 0.0102(9) 0.0167(10)
C29 0.0471(12) 0.0479(13) 0.0409(11) 0.0226(10) 0.0093(9) 0.0228(11)
C27 0.0417(11) 0.0400(11) 0.0399(11) 0.0186(9) 0.0136(9) 0.0187(9)
C28 0.0364(11) 0.0376(11) 0.0397(11) 0.0188(9) 0.0106(8) 0.0147(9)
C23 0.0363(11) 0.0464(13) 0.0540(13) 0.0245(11) 0.0087(10) 0.0152(10)
C24 0.0356(12) 0.0499(14) 0.0822(19) 0.0292(14) 0.0048(12) 0.0075(11)
C25 0.0485(14) 0.0393(13) 0.083(2) 0.0277(13) 0.0112(13) 0.0078(11)
C26 0.0544(14) 0.0415(12) 0.0595(14) 0.0266(11) 0.0192(11) 0.0232(11)
C22 0.0575(19) 0.081(2) 0.125(3) 0.047(2) -0.0273(19) 0.0163(17)
C32 0.0631(17) 0.0604(17) 0.082(2) 0.0267(15) 0.0360(15) 0.0332(15)
C33 0.0408(13) 0.0661(18) 0.087(2) 0.0372(16) 0.0081(13) 0.0221(13)
N8 0.0749(15) 0.0457(12) 0.0504(12) 0.0095(10) -0.0140(11) 0.0286(11)
N9 0.0855(18) 0.0462(13) 0.0610(14) 0.0149(11) -0.0185(12) 0.0253(12)
C20 0.0465(12) 0.0569(14) 0.0351(11) 0.0129(10) 0.0041(9) 0.0316(11)
C19 0.0606(15) 0.0621(16) 0.0475(13) 0.0170(12) 0.0098(11) 0.0399(13)
C21 0.146(4) 0.065(2) 0.100(3) 0.034(2) 0.035(3) 0.065(2)
C18 0.097(2) 0.086(2) 0.0685(19) 0.0230(17) 0.0271(18) 0.069(2)
C17 0.116(3) 0.119(3) 0.073(2) 0.039(2) 0.051(2) 0.090(3)
C16 0.076(2) 0.104(3) 0.0668(18) 0.0439(18) 0.0367(16) 0.060(2)
C15 0.0500(13) 0.0707(17) 0.0449(13) 0.0250(12) 0.0124(10) 0.0355(13)
C14 0.0426(13) 0.0633(16) 0.0576(15) 0.0323(13) 0.0109(11) 0.0229(12)
C13 0.0518(14) 0.0463(14) 0.0553(15) 0.0183(12) 0.0025(11) 0.0113(11)
C10 0.0639(16) 0.0397(13) 0.0565(15) 0.0201(11) 0.0132(12) 0.0197(12)
C11 0.095(2) 0.0443(16) 0.094(2) 0.0271(16) 0.031(2) 0.0204(16)
C9 0.0729(18) 0.0417(13) 0.0575(15) 0.0182(12) 0.0164(13) 0.0257(13)
C8 0.0421(13) 0.0601(15) 0.0682(16) 0.0294(13) 0.0127(11) 0.0282(12)
C12 0.098(2) 0.079(2) 0.0675(19) 0.0437(17) 0.0210(17) 0.0503(19)
N6 0.0616(16) 0.095(2) 0.0443(13) 0.0324(13) 0.0019(11) 0.0080(15)

loop_
_atom_type_symbol
_atom_type_description
_atom_type_scat_dispersion_real
_atom_type_scat_dispersion_imag
_atom_type_scat_source
C C 0.0033 0.0016 'International Tables Vol C Tables 4.2.6.8 and 6.1.1.4'
H H 0.0000 0.0000 'International Tables Vol C Tables 4.2.6.8 and 6.1.1.4'
N N 0.0061 0.0033 'International Tables Vol C Tables 4.2.6.8 and 6.1.1.4'
O O 0.0106 0.0060 'International Tables Vol C Tables 4.2.6.8 and 6.1.1.4'
Zn Zn 0.2839 1.4301 'International Tables Vol C Tables 4.2.6.8 and 6.1.1.4'

loop_
_geom_angle_atom_site_label_1
_geom_angle_atom_site_label_2
_geom_angle_atom_site_label_3
_geom_angle
N5 Zn1 O1 115.27(8)
N5 Zn1 O2 101.52(8)
O1 Zn1 O2 77.16(6)
N5 Zn1 N2 111.38(9)
O1 Zn1 N2 133.32(7)
O2 Zn1 N2 92.27(7)
N5 Zn1 N1 92.25(9)
O1 Zn1 N1 89.39(7)
O2 Zn1 N1 163.84(7)
N2 Zn1 N1 90.51(8)
N5 Zn1 Zn2 120.23(7)
O1 Zn1 Zn2 38.31(4)
O2 Zn1 Zn2 39.80(4)
N2 Zn1 Zn2 112.67(6)
N1 Zn1 Zn2 125.12(6)
O5 Zn2 O1 153.27(7)
O5 Zn2 O6 78.05(6)
O1 Zn2 O6 121.34(7)
O5 Zn2 O2 120.33(7)
O1 Zn2 O2 77.97(6)
O6 Zn2 O2 97.47(7)
O5 Zn2 O7 72.90(6)
O1 Zn2 O7 87.71(6)
O6 Zn2 O7 150.56(6)
O2 Zn2 O7 93.08(7)
O5 Zn2 O3 88.64(6)
O1 Zn2 O3 72.87(6)
O6 Zn2 O3 93.85(7)
O2 Zn2 O3 150.49(6)
O7 Zn2 O3 90.20(7)
O5 Zn2 Zn1 158.87(5)
O1 Zn2 Zn1 38.80(4)
O6 Zn2 Zn1 108.63(5)
O2 Zn2 Zn1 40.12(4)
O7 Zn2 Zn1 97.12(4)
O3 Zn2 Zn1 110.37(4)
O5 Zn2 Zn3 39.04(4)
O1 Zn2 Zn3 159.48(5)
O6 Zn2 Zn3 39.76(4)
O2 Zn2 Zn3 108.65(5)
O7 Zn2 Zn3 110.80(4)
O3 Zn2 Zn3 97.46(4)
Zn1 Zn2 Zn3 140.374(11)
N8 Zn3 O5 118.30(9)
N8 Zn3 O6 101.43(8)
O5 Zn3 O6 75.89(6)
N8 Zn3 N3 93.19(8)
O5 Zn3 N3 88.83(7)
O6 Zn3 N3 162.53(7)
N8 Zn3 N4 110.22(10)
O5 Zn3 N4 131.28(7)
O6 Zn3 N4 91.12(7)
N3 Zn3 N4 92.74(7)
N8 Zn3 Zn2 120.79(7)
O5 Zn3 Zn2 38.05(4)
O6 Zn3 Zn2 38.56(4)
N3 Zn3 Zn2 124.80(5)
N4 Zn3 Zn2 110.98(5)
C7 O1 Zn2 122.73(14)
C7 O1 Zn1 128.96(14)
Zn2 O1 Zn1 102.89(7)
C2 O3 C1 117.9(2)
C2 O3 Zn2 111.17(14)
C1 O3 Zn2 124.45(17)
C41 O6 Zn2 137.74(13)
C41 O6 Zn3 119.00(13)
Zn2 O6 Zn3 101.68(7)
C40 O8 C42 117.3(2)
C28 O5 Zn2 122.54(13)
C28 O5 Zn3 129.77(13)
Zn2 O5 Zn3 102.91(7)
C23 O7 C22 118.6(2)
C23 O7 Zn2 111.67(13)
C22 O7 Zn2 124.38(19)
C20 O2 Zn2 140.09(14)
C20 O2 Zn1 118.39(14)
Zn2 O2 Zn1 100.08(6)
C34 N4 C35 108.21(19)
C34 N4 Zn3 115.30(15)
C35 N4 Zn3 111.74(15)
C30 N3 C29 111.35(18)
C30 N3 Zn3 117.73(15)
C29 N3 Zn3 110.93(14)
C19 O4 C21 118.2(2)
C13 N2 C14 107.4(2)
C13 N2 Zn1 116.22(16)
C14 N2 Zn1 112.78(15)
C9 N1 C8 112.1(2)
C9 N1 Zn1 117.59(17)
C8 N1 Zn1 109.07(15)
N6 N5 Zn1 130.1(2)
O1 C7 C6 122.5(2)
O1 C7 C2 118.0(2)
C6 C7 C2 119.4(2)
C7 C6 C5 118.9(2)
C7 C6 C8 120.8(2)
C5 C6 C8 120.3(2)
C4 C5 C6 120.7(3)
C5 C4 C3 120.9(3)
C4 C3 C2 119.7(3)
O3 C2 C3 125.6(2)
O3 C2 C7 114.1(2)
C3 C2 C7 120.3(2)
C36 C35 N4 115.8(2)
C41 C36 C37 119.6(3)
C41 C36 C35 119.4(2)
C37 C36 C35 120.7(3)
O6 C41 C40 121.4(2)
O6 C41 C36 119.4(2)
C40 C41 C36 119.2(2)
O8 C40 C39 124.4(3)
O8 C40 C41 115.2(2)
C39 C40 C41 120.4(3)
C38 C39 C40 119.8(3)
C37 C38 C39 120.7(3)
C38 C37 C36 120.3(3)
N4 C34 C31 116.2(2)
C32 C31 C33 109.8(2)
C32 C31 C30 105.8(2)
C33 C31 C30 111.7(2)
C32 C31 C34 106.2(2)
C33 C31 C34 111.1(2)
C30 C31 C34 112.1(2)
N3 C30 C31 114.69(19)
N3 C29 C27 114.60(18)
C26 C27 C28 119.0(2)
C26 C27 C29 120.8(2)
C28 C27 C29 120.0(2)
O5 C28 C23 118.6(2)
O5 C28 C27 122.4(2)
C23 C28 C27 119.0(2)
O7 C23 C24 125.4(2)
O7 C23 C28 113.4(2)
C24 C23 C28 121.2(2)
C25 C24 C23 119.5(2)
C26 C25 C24 120.2(2)
C25 C26 C27 121.1(2)
N9 N8 Zn3 126.93(18)
N10 N9 N8 175.4(3)
O2 C20 C15 120.1(2)
O2 C20 C19 120.7(2)
C15 C20 C19 119.1(2)
O4 C19 C18 124.8(3)
O4 C19 C20 115.1(2)
C18 C19 C20 120.0(3)
C19 C18 C17 119.8(3)
C16 C17 C18 120.8(3)
C17 C16 C15 120.6(3)
C20 C15 C16 119.5(3)
C20 C15 C14 119.2(2)
C16 C15 C14 120.6(3)
N2 C14 C15 116.4(2)
N2 C13 C10 117.3(2)
C12 C10 C9 111.7(3)
C12 C10 C13 111.1(2)
C9 C10 C13 112.4(2)
C12 C10 C11 109.2(3)
C9 C10 C11 106.3(2)
C13 C10 C11 105.9(2)
N1 C9 C10 114.3(2)
N1 C8 C6 114.0(2)
N7 N6 N5 176.8(3)

loop_
_geom_bond_atom_site_label_1
_geom_bond_atom_site_label_2
_geom_bond_distance
Zn1 N5 2.009(2)
Zn1 O1 2.0163(15)
Zn1 O2 2.0530(15)
Zn1 N2 2.072(2)
Zn1 N1 2.160(2)
Zn1 Zn2 3.1366(4)
Zn2 O5 1.9945(15)
Zn2 O1 1.9945(15)
Zn2 O6 2.0077(15)
Zn2 O2 2.0391(15)
Zn2 O7 2.3334(17)
Zn2 O3 2.3467(17)
Zn2 Zn3 3.1542(4)
Zn3 N8 1.987(2)
Zn3 O5 2.0382(15)
Zn3 O6 2.0601(15)
Zn3 N3 2.1195(19)
Zn3 N4 2.124(2)
O1 C7 1.341(3)
O3 C2 1.369(3)
O3 C1 1.430(3)
O6 C41 1.344(3)
O8 C40 1.365(3)
O8 C42 1.418(4)
O5 C28 1.335(3)
O7 C23 1.376(3)
O7 C22 1.410(3)
O2 C20 1.341(3)
N4 C34 1.479(3)
N4 C35 1.495(3)
N3 C30 1.470(3)
N3 C29 1.481(3)
N10 N9 1.140(4)
O4 C19 1.362(3)
O4 C21 1.413(4)
N2 C13 1.474(3)
N2 C14 1.490(3)
N1 C9 1.466(3)
N1 C8 1.474(3)
N5 N6 1.165(3)
N7 N6 1.130(4)
C7 C6 1.395(3)
C7 C2 1.404(3)
C6 C5 1.398(4)
C6 C8 1.498(4)
C5 C4 1.368(4)
C4 C3 1.374(4)
C3 C2 1.382(4)
C35 C36 1.490(4)
C36 C41 1.401(4)
C36 C37 1.401(4)
C41 C40 1.399(3)
C40 C39 1.386(4)
C39 C38 1.387(5)
C38 C37 1.370(5)
C34 C31 1.534(3)
C31 C32 1.536(4)
C31 C33 1.528(4)
C31 C30 1.532(3)
C29 C27 1.500(3)
C27 C26 1.399(3)
C27 C28 1.392(3)
C28 C23 1.399(3)
C23 C24 1.380(3)
C24 C25 1.380(4)
C25 C26 1.373(4)
N8 N9 1.170(3)
C20 C15 1.391(4)
C20 C19 1.411(3)
C19 C18 1.388(4)
C18 C17 1.383(5)
C17 C16 1.360(5)
C16 C15 1.404(4)
C15 C14 1.498(4)
C13 C10 1.531(4)
C10 C12 1.516(4)
C10 C9 1.524(4)
C10 C11 1.540(4)

loop_
_geom_torsion_atom_site_label_1
_geom_torsion_atom_site_label_2
_geom_torsion_atom_site_label_3
_geom_torsion_atom_site_label_4
_geom_torsion
Zn2 O1 C7 C6 -173.95(17)
Zn1 O1 C7 C6 -24.5(3)
Zn2 O1 C7 C2 7.1(3)
Zn1 O1 C7 C2 156.55(17)
O1 C7 C6 C5 178.1(2)
C2 C7 C6 C5 -3.0(4)
O1 C7 C6 C8 -3.1(4)
C2 C7 C6 C8 175.8(2)
C7 C6 C5 C4 1.8(4)
C8 C6 C5 C4 -177.0(3)
C6 C5 C4 C3 0.9(5)
C5 C4 C3 C2 -2.3(5)
C1 O3 C2 C3 20.1(4)
Zn2 O3 C2 C3 173.2(2)
C1 O3 C2 C7 -161.7(2)
Zn2 O3 C2 C7 -8.6(3)
C4 C3 C2 O3 179.1(3)
C4 C3 C2 C7 1.0(5)
O1 C7 C2 O3 2.3(3)
C6 C7 C2 O3 -176.6(2)
O1 C7 C2 C3 -179.4(2)
C6 C7 C2 C3 1.7(4)
C34 N4 C35 C36 -178.9(2)
Zn3 N4 C35 C36 -50.9(2)
N4 C35 C36 C41 65.5(3)
N4 C35 C36 C37 -121.6(3)
Zn2 O6 C41 C40 -64.2(3)
Zn3 O6 C41 C40 133.19(19)
Zn2 O6 C41 C36 115.4(2)
Zn3 O6 C41 C36 -47.2(3)
C37 C36 C41 O6 177.9(2)
C35 C36 C41 O6 -9.2(3)
C37 C36 C41 C40 -2.5(4)
C35 C36 C41 C40 170.5(2)
C42 O8 C40 C39 4.9(4)
C42 O8 C40 C41 -175.9(3)
O6 C41 C40 O8 3.5(3)
C36 C41 C40 O8 -176.2(2)
O6 C41 C40 C39 -177.4(2)
C36 C41 C40 C39 3.0(4)
O8 C40 C39 C38 177.9(3)
C41 C40 C39 C38 -1.2(5)
C40 C39 C38 C37 -1.2(5)
C39 C38 C37 C36 1.7(5)
C41 C36 C37 C38 0.2(4)
C35 C36 C37 C38 -172.7(3)
C35 N4 C34 C31 -177.1(2)
Zn3 N4 C34 C31 56.9(2)
N4 C34 C31 C32 174.5(2)
N4 C34 C31 C33 55.2(3)
N4 C34 C31 C30 -70.5(3)
C29 N3 C30 C31 174.86(19)
Zn3 N3 C30 C31 -55.4(2)
C32 C31 C30 N3 -176.4(2)
C33 C31 C30 N3 -57.0(3)
C34 C31 C30 N3 68.4(3)
C30 N3 C29 C27 65.8(2)
Zn3 N3 C29 C27 -67.4(2)
N3 C29 C27 C26 -129.2(2)
N3 C29 C27 C28 55.7(3)
Zn2 O5 C28 C23 7.1(3)
Zn3 O5 C28 C23 158.19(17)
Zn2 O5 C28 C27 -173.84(16)
Zn3 O5 C28 C27 -22.7(3)
C26 C27 C28 O5 178.9(2)
C29 C27 C28 O5 -6.0(3)
C26 C27 C28 C23 -2.0(3)
C29 C27 C28 C23 173.1(2)
C22 O7 C23 C24 18.7(4)
Zn2 O7 C23 C24 174.2(2)
C22 O7 C23 C28 -162.8(3)
Zn2 O7 C23 C28 -7.4(3)
O5 C28 C23 O7 1.4(3)
C27 C28 C23 O7 -177.7(2)
O5 C28 C23 C24 179.9(2)
C27 C28 C23 C24 0.8(4)
O7 C23 C24 C25 178.9(3)
C28 C23 C24 C25 0.6(4)
C23 C24 C25 C26 -0.7(5)
C24 C25 C26 C27 -0.5(4)
C28 C27 C26 C25 1.9(4)
C29 C27 C26 C25 -173.2(2)
Zn2 O2 C20 C15 119.1(2)
Zn1 O2 C20 C15 -43.8(3)
Zn2 O2 C20 C19 -61.1(3)
Zn1 O2 C20 C19 135.92(19)
C21 O4 C19 C18 2.4(5)
C21 O4 C19 C20 -179.1(3)
O2 C20 C19 O4 3.5(3)
C15 C20 C19 O4 -176.7(2)
O2 C20 C19 C18 -177.9(2)
C15 C20 C19 C18 1.9(4)
O4 C19 C18 C17 178.6(3)
C20 C19 C18 C17 0.1(5)
C19 C18 C17 C16 -1.3(6)
C18 C17 C16 C15 0.4(6)
O2 C20 C15 C16 177.0(2)
C19 C20 C15 C16 -2.8(4)
O2 C20 C15 C14 -12.2(3)
C19 C20 C15 C14 168.0(2)
C17 C16 C15 C20 1.7(5)
C17 C16 C15 C14 -169.0(3)
C13 N2 C14 C15 -175.8(2)
Zn1 N2 C14 C15 -46.5(3)
C20 C15 C14 N2 64.5(3)
C16 C15 C14 N2 -124.8(3)
C14 N2 C13 C10 -173.2(2)
Zn1 N2 C13 C10 59.4(3)
N2 C13 C10 C12 58.6(3)
N2 C13 C10 C9 -67.4(3)
N2 C13 C10 C11 177.0(2)
C8 N1 C9 C10 175.1(2)
Zn1 N1 C9 C10 -57.3(3)
C12 C10 C9 N1 -60.6(3)
C13 C10 C9 N1 65.0(3)
C11 C10 C9 N1 -179.6(3)
C9 N1 C8 C6 63.6(3)
Zn1 N1 C8 C6 -68.4(2)
C7 C6 C8 N1 55.4(3)
C5 C6 C8 N1 -125.9(3)

loop_
_smtbx_masks_void_nr
_smtbx_masks_void_average_x
_smtbx_masks_void_average_y
_smtbx_masks_void_average_z
_smtbx_masks_void_volume
_smtbx_masks_void_count_electrons
_smtbx_masks_void_content
1 0.000 0.000 0.000 252 34 ' '
2 0.193 0.188 0.341 12 0 ' '
3 0.305 0.931 0.447 29 0 ' '
4 0.695 0.069 0.553 28 0 ' '
5 0.807 0.812 0.659 12 0 ' '
